data_2206934
loop_
_publ_author_name
'Y.-C. Chen'
'X.-M. Ren'

_publ_section_title
;
 \b-Phase of 1-(4-bromobenzyl)pyridinium
 bis(1,2-dicyanoethene-1,2-dithiolato-\k^2^<i>S</i>,<i>S</i>')platinate(III)
;
_journal_coeditor_code CV6579
_journal_issue 10
_journal_name_full 'Acta Crystallographica Section E'
_journal_page_first m2176
_journal_page_last m2178
_journal_paper_doi 10.1107/S1600536805030849
_journal_volume 61
_journal_year 2005
_chemical_formula_iupac '(C12 H11 Br N) [Pt (C4 N2 S2)2]'
_chemical_formula_moiety 'C12 H11 Br N + , C8 N4 Pt S4 -'
_chemical_formula_sum 'C20 H11 Br N5 Pt S4'
_chemical_formula_weight 724.58
_chemical_name_systematic
;
1-(4-bromobenzyl)pyridinium
bis(1,2-dicyanoethene-1,2-dithiolato-\k^2^S,S')platinate(III)
;
_space_group_IT_number 14
_symmetry_cell_setting monoclinic
_symmetry_space_group_name_Hall '-P 2ybc'
_symmetry_space_group_name_H-M 'P 1 21/c 1'
_atom_sites_solution_hydrogens geom
_atom_sites_solution_primary direct
_atom_sites_solution_secondary difmap
_audit_creation_method SHELXL97
_cell_angle_alpha 90.00
_cell_angle_beta 105.739(2)
_cell_angle_gamma 90.00
_cell_formula_units_Z 4
_cell_length_a 7.3814(8)
_cell_length_b 26.180(3)
_cell_length_c 12.6488(14)
_cell_measurement_reflns_used 851
_cell_measurement_temperature 293(2)
_cell_measurement_theta_max 23.8
_cell_measurement_theta_min 2.9
_cell_volume 2352.7(5)
_computing_cell_refinement SMART
_computing_data_collection 'SMART (Siemens, 1996)'
_computing_data_reduction 'SAINT (Siemens, 1996)'
_computing_molecular_graphics 'SHELXTL (Sheldrick, 1997b)'
_computing_publication_material SHELXL97
_computing_structure_refinement 'SHELXL97 (Sheldrick, 1997a)'
_computing_structure_solution 'SHELXS97 (Sheldrick, 1997a)'
_diffrn_ambient_temperature 293(2)
_diffrn_measured_fraction_theta_full 0.996
_diffrn_measured_fraction_theta_max 0.996
_diffrn_measurement_device_type 'Bruker SMART CCD area-detector'
_diffrn_measurement_method '\f and \w'
_diffrn_radiation_monochromator graphite
_diffrn_radiation_source 'fine-focus sealed tube'
_diffrn_radiation_type MoK\a
_diffrn_radiation_wavelength 0.71073
_diffrn_reflns_av_R_equivalents 0.0967
_diffrn_reflns_av_sigmaI/netI 0.1080
_diffrn_reflns_limit_h_max 9
_diffrn_reflns_limit_h_min -9
_diffrn_reflns_limit_k_max 28
_diffrn_reflns_limit_k_min -32
_diffrn_reflns_limit_l_max 15
_diffrn_reflns_limit_l_min -13
_diffrn_reflns_number 13418
_diffrn_reflns_theta_full 26.50
_diffrn_reflns_theta_max 26.50
_diffrn_reflns_theta_min 1.56
_exptl_absorpt_coefficient_mu 8.036
_exptl_absorpt_correction_T_max 0.45
_exptl_absorpt_correction_T_min 0.24
_exptl_absorpt_correction_type multi-scan
_exptl_absorpt_process_details '(SADABS; Sheldrick, 1996)'
_exptl_crystal_colour Black
_exptl_crystal_density_diffrn 2.046
_exptl_crystal_density_method 'not measured'
_exptl_crystal_description Needle
_exptl_crystal_F_000 1372
_exptl_crystal_size_max 0.20
_exptl_crystal_size_mid 0.15
_exptl_crystal_size_min 0.10
_refine_diff_density_max 1.856
_refine_diff_density_min -1.579
_refine_ls_extinction_method none
_refine_ls_goodness_of_fit_ref 0.924
_refine_ls_hydrogen_treatment constr
_refine_ls_matrix_type full
_refine_ls_number_parameters 280
_refine_ls_number_reflns 4851
_refine_ls_number_restraints 0
_refine_ls_restrained_S_all 0.924
_refine_ls_R_factor_all 0.1077
_refine_ls_R_factor_gt 0.0592
_refine_ls_shift/su_max 0.001
_refine_ls_shift/su_mean 0.000
_refine_ls_structure_factor_coef Fsqd
_refine_ls_weighting_details 'calc w = 1/[\s^2^(Fo^2^)+(0.0566P)^2^] where P = (Fo^2^+2Fc^2^)/3'
_refine_ls_weighting_scheme calc
_refine_ls_wR_factor_gt 0.1238
_refine_ls_wR_factor_ref 0.1375
_reflns_number_gt 2886
_reflns_number_total 4851
_reflns_threshold_expression I>2\s(I)
_cod_data_source_file cv6579.cif
_cod_data_source_block I
_cod_depositor_comments
;
The following automatic conversions were performed:
'_symmetry_cell_setting' value 'Monoclinic' changed to 'monoclinic'
according to '/home/saulius/struct/CIF-dictionaries/cif_core.dic'
dictionary named 'cif_core.dic' version 2.4.1 from 2010-06-29.

Automatic conversion script
Id: cif_fix_enum 1527 2010-12-29 10:47:43Z saulius 

The following automatic conversions were performed:

'_symmetry_cell_setting' value 'Monoclinic' changed to 'monoclinic'
according to /home/saulius/struct/CIF-dictionaries/cif_core.dic
dictionary named 'cif_core.dic' version 2.4.1 from 2010-06-29.

Automatic conversion script
Id: cif_fix_values 1715 2011-07-08 13:25:40Z adriana 
;
_cod_original_sg_symbol_H-M 'P 21/c'
_cod_database_code 2206934
_cod_database_fobs_code 2206934

loop_
_symmetry_equiv_pos_as_xyz
'x, y, z'
'-x, y+1/2, -z+1/2'
'-x, -y, -z'
'x, -y-1/2, z-1/2'

loop_
_atom_site_label
_atom_site_fract_x
_atom_site_fract_y
_atom_site_fract_z
_atom_site_U_iso_or_equiv
_atom_site_adp_type
_atom_site_calc_flag
_atom_site_refinement_flags
_atom_site_occupancy
_atom_site_type_symbol
Pt1 0.71258(6) 0.977887(18) 0.48253(3) 0.04922(17) Uani d . 1 Pt
Br1 0.8054(3) 1.07958(7) 0.0098(3) 0.1851(14) Uani d . 1 Br
S1 0.8524(4) 1.02629(12) 0.6303(2) 0.0566(7) Uani d . 1 S
S2 0.7040(4) 1.04611(12) 0.3725(2) 0.0606(8) Uani d . 1 S
S3 0.7259(4) 0.90745(11) 0.5886(2) 0.0577(7) Uani d . 1 S
S4 0.5705(4) 0.93170(13) 0.3331(2) 0.0622(8) Uani d . 1 S
N1 1.0213(17) 1.1546(4) 0.7077(9) 0.085(3) Uani d . 1 N
N2 0.829(2) 1.1787(5) 0.3721(11) 0.116(5) Uani d . 1 N
N3 0.6142(19) 0.7689(5) 0.5580(11) 0.103(4) Uani d . 1 N
N4 0.424(2) 0.8005(6) 0.2463(12) 0.131(5) Uani d . 1 N
N5 0.7887(17) 0.8212(4) -0.0571(11) 0.075(3) Uani d . 1 N
C1 0.9528(18) 1.1241(5) 0.6459(10) 0.065(3) Uani d . 1 C
C2 0.8713(14) 1.0842(4) 0.5749(9) 0.051(3) Uani d . 1 C
C3 0.8034(16) 1.0935(5) 0.4631(10) 0.060(3) Uani d . 1 C
C4 0.818(2) 1.1418(5) 0.4154(12) 0.079(4) Uani d . 1 C
C5 0.6219(18) 0.8114(6) 0.5307(10) 0.074(4) Uani d . 1 C
C6 0.6339(15) 0.8620(5) 0.4944(8) 0.056(3) Uani d . 1 C
C7 0.5614(15) 0.8723(5) 0.3828(9) 0.059(3) Uani d . 1 C
C8 0.4851(19) 0.8322(5) 0.3087(11) 0.073(4) Uani d . 1 C
C9 0.776(2) 0.8045(6) -0.1567(13) 0.104(5) Uani d . 1 C
H9A 0.6660 0.8108 -0.2119 0.125 Uiso calc R 1 H
C10 0.917(3) 0.7786(6) -0.1818(13) 0.118(6) Uani d . 1 C
H10A 0.9023 0.7658 -0.2522 0.142 Uiso calc R 1 H
C11 1.080(2) 0.7714(6) -0.1025(16) 0.100(5) Uani d . 1 C
H11A 1.1815 0.7557 -0.1198 0.120 Uiso calc R 1 H
C12 1.097(2) 0.7869(5) 0.0013(14) 0.093(5) Uani d . 1 C
H12A 1.2052 0.7802 0.0571 0.111 Uiso calc R 1 H
C13 0.947(3) 0.8132(5) 0.0226(12) 0.086(4) Uani d . 1 C
H13A 0.9575 0.8253 0.0931 0.103 Uiso calc R 1 H
C14 0.637(2) 0.8527(6) -0.0313(15) 0.120(6) Uani d . 1 C
H14A 0.5214 0.8479 -0.0891 0.144 Uiso calc R 1 H
H14B 0.6157 0.8404 0.0367 0.144 Uiso calc R 1 H
C15 0.6801(17) 0.9062(5) -0.0204(11) 0.065(3) Uani d . 1 C
C16 0.6734(19) 0.9332(6) -0.1101(11) 0.082(4) Uani d . 1 C
H16A 0.6432 0.9167 -0.1778 0.098 Uiso calc R 1 H
C17 0.709(2) 0.9838(7) -0.1060(12) 0.094(6) Uani d . 1 C
H17A 0.7029 1.0019 -0.1701 0.113 Uiso calc R 1 H
C18 0.7574(17) 1.0093(6) -0.0018(16) 0.086(5) Uani d . 1 C
C19 0.759(2) 0.9788(7) 0.0909(13) 0.094(5) Uani d . 1 C
H19A 0.7856 0.9934 0.1605 0.113 Uiso calc R 1 H
C20 0.723(2) 0.9293(6) 0.0777(11) 0.082(4) Uani d . 1 C
H20A 0.7272 0.9096 0.1395 0.098 Uiso calc R 1 H

loop_
_atom_site_aniso_label
_atom_site_aniso_U_11
_atom_site_aniso_U_22
_atom_site_aniso_U_33
_atom_site_aniso_U_12
_atom_site_aniso_U_13
_atom_site_aniso_U_23
Pt1 0.0389(2) 0.0672(3) 0.0432(2) 0.0059(2) 0.01388(17) -0.0015(2)
Br1 0.0758(12) 0.0711(12) 0.427(5) 0.0013(9) 0.100(2) 0.0005(17)
S1 0.0483(16) 0.074(2) 0.0460(16) -0.0005(15) 0.0103(13) -0.0040(15)
S2 0.0565(18) 0.078(2) 0.0474(17) 0.0068(16) 0.0147(14) 0.0069(15)
S3 0.0550(18) 0.0653(19) 0.0495(17) 0.0065(15) 0.0089(14) -0.0002(14)
S4 0.064(2) 0.082(2) 0.0414(16) 0.0014(17) 0.0160(14) -0.0048(15)
N1 0.103(9) 0.078(8) 0.072(8) 0.001(7) 0.020(7) 0.000(6)
N2 0.170(14) 0.083(10) 0.113(11) 0.032(10) 0.068(10) 0.025(8)
N3 0.109(10) 0.085(10) 0.113(10) 0.014(8) 0.030(8) 0.004(8)
N4 0.119(12) 0.150(14) 0.116(12) -0.017(10) 0.022(9) -0.060(10)
N5 0.073(8) 0.072(8) 0.088(9) -0.015(6) 0.033(7) -0.025(7)
C1 0.073(9) 0.065(9) 0.057(8) 0.002(7) 0.019(7) -0.010(7)
C2 0.044(6) 0.064(8) 0.052(7) 0.014(6) 0.025(6) 0.005(6)
C3 0.056(7) 0.070(9) 0.061(8) 0.007(6) 0.026(6) 0.002(6)
C4 0.102(11) 0.062(10) 0.089(10) 0.020(8) 0.052(9) 0.006(8)
C5 0.065(9) 0.092(12) 0.062(9) 0.010(9) 0.012(7) -0.010(8)
C6 0.054(7) 0.071(9) 0.044(7) 0.017(6) 0.014(5) -0.001(6)
C7 0.051(7) 0.078(9) 0.052(7) -0.001(6) 0.020(6) -0.019(6)
C8 0.075(9) 0.081(10) 0.063(9) 0.007(8) 0.020(7) -0.010(7)
C9 0.105(13) 0.111(14) 0.084(12) 0.026(10) 0.005(10) -0.014(10)
C10 0.19(2) 0.099(13) 0.067(11) 0.034(13) 0.039(13) -0.003(9)
C11 0.099(13) 0.082(11) 0.117(14) 0.021(10) 0.025(11) -0.001(11)
C12 0.098(13) 0.059(10) 0.103(13) -0.008(9) -0.003(10) 0.002(9)
C13 0.113(13) 0.081(11) 0.067(10) -0.022(10) 0.029(10) -0.012(8)
C14 0.084(11) 0.110(15) 0.189(19) -0.015(10) 0.076(12) -0.026(12)
C15 0.066(9) 0.071(9) 0.065(8) -0.008(7) 0.031(7) 0.000(7)
C16 0.088(11) 0.089(11) 0.065(9) 0.022(9) 0.015(8) 0.014(8)
C17 0.075(10) 0.154(17) 0.063(9) 0.052(11) 0.037(8) 0.059(11)
C18 0.040(8) 0.087(12) 0.139(16) 0.015(7) 0.037(9) 0.018(10)
C19 0.070(10) 0.127(15) 0.078(11) 0.042(11) 0.008(8) -0.013(11)
C20 0.098(11) 0.092(12) 0.070(10) 0.019(9) 0.049(9) 0.010(8)

loop_
_atom_type_symbol
_atom_type_description
_atom_type_scat_dispersion_real
_atom_type_scat_dispersion_imag
_atom_type_scat_source
C C 0.0033 0.0016 'International Tables Vol C Tables 4.2.6.8 and 6.1.1.4'
H H 0.0000 0.0000 'International Tables Vol C Tables 4.2.6.8 and 6.1.1.4'
N N 0.0061 0.0033 'International Tables Vol C Tables 4.2.6.8 and 6.1.1.4'
S S 0.1246 0.1234 'International Tables Vol C Tables 4.2.6.8 and 6.1.1.4'
Br Br -0.2901 2.4595 'International Tables Vol C Tables 4.2.6.8 and 6.1.1.4'
Pt Pt -1.7033 8.3905 'International Tables Vol C Tables 4.2.6.8 and 6.1.1.4'

loop_
_geom_angle_atom_site_label_1
_geom_angle_atom_site_label_2
_geom_angle_atom_site_label_3
_geom_angle
_geom_angle_publ_flag
S4 Pt1 S2 88.78(11) yes
S4 Pt1 S1 178.45(11) yes
S2 Pt1 S1 89.79(11) yes
S4 Pt1 S3 89.75(11) yes
S2 Pt1 S3 177.76(10) yes
S1 Pt1 S3 91.70(11) yes
C2 S1 Pt1 103.3(4) ?
C3 S2 Pt1 103.1(4) ?
C6 S3 Pt1 102.2(4) ?
C7 S4 Pt1 103.8(4) ?
C9 N5 C13 119.5(13) ?
C9 N5 C14 122.0(15) ?
C13 N5 C14 118.4(13) ?
N1 C1 C2 176.5(14) ?
C3 C2 C1 119.6(11) ?
C3 C2 S1 122.2(9) ?
C1 C2 S1 118.1(9) ?
C2 C3 C4 122.9(12) ?
C2 C3 S2 121.6(9) ?
C4 C3 S2 115.4(10) ?
N2 C4 C3 175.9(15) ?
N3 C5 C6 177.8(15) ?
C7 C6 C5 118.0(11) ?
C7 C6 S3 123.2(10) ?
C5 C6 S3 118.7(9) ?
C6 C7 C8 120.1(12) ?
C6 C7 S4 120.9(9) ?
C8 C7 S4 119.0(9) ?
N4 C8 C7 178.1(16) ?
N5 C9 C10 122.2(16) ?
N5 C9 H9A 118.9 ?
C10 C9 H9A 118.9 ?
C9 C10 C11 118.9(15) ?
C9 C10 H10A 120.6 ?
C11 C10 H10A 120.6 ?
C12 C11 C10 120.4(16) ?
C12 C11 H11A 119.8 ?
C10 C11 H11A 119.8 ?
C11 C12 C13 118.3(15) ?
C11 C12 H12A 120.9 ?
C13 C12 H12A 120.9 ?
N5 C13 C12 120.7(13) ?
N5 C13 H13A 119.7 ?
C12 C13 H13A 119.7 ?
C15 C14 N5 113.6(11) ?
C15 C14 H14A 108.9 ?
N5 C14 H14A 108.9 ?
C15 C14 H14B 108.9 ?
N5 C14 H14B 108.9 ?
H14A C14 H14B 107.7 ?
C16 C15 C20 119.9(14) ?
C16 C15 C14 118.9(14) ?
C20 C15 C14 121.3(14) ?
C15 C16 C17 121.9(14) ?
C15 C16 H16A 119.0 ?
C17 C16 H16A 119.0 ?
C16 C17 C18 119.4(13) ?
C16 C17 H17A 120.3 ?
C18 C17 H17A 120.3 ?
C19 C18 C17 116.2(15) ?
C19 C18 Br1 122.0(15) ?
C17 C18 Br1 121.7(14) ?
C20 C19 C18 119.4(14) ?
C20 C19 H19A 120.3 ?
C18 C19 H19A 120.3 ?
C19 C20 C15 123.2(14) ?
C19 C20 H20A 118.4 ?
C15 C20 H20A 118.4 ?

loop_
_geom_bond_atom_site_label_1
_geom_bond_atom_site_label_2
_geom_bond_distance
_geom_bond_publ_flag
Pt1 S4 2.249(3) yes
Pt1 S2 2.255(3) yes
Pt1 S1 2.262(3) yes
Pt1 S3 2.267(3) yes
Br1 C18 1.871(16) ?
S1 C2 1.691(11) ?
S2 C3 1.713(12) ?
S3 C6 1.691(12) ?
S4 C7 1.687(12) ?
N1 C1 1.137(14) ?
N2 C4 1.124(15) ?
N3 C5 1.169(16) ?
N4 C8 1.149(16) ?
N5 C9 1.312(17) ?
N5 C13 1.339(18) ?
N5 C14 1.496(17) ?
C1 C2 1.403(16) ?
C2 C3 1.387(15) ?
C3 C4 1.417(17) ?
C5 C6 1.413(18) ?
C6 C7 1.393(14) ?
C7 C8 1.418(16) ?
C9 C10 1.35(2) ?
C9 H9A 0.9300 ?
C10 C11 1.36(2) ?
C10 H10A 0.9300 ?
C11 C12 1.348(19) ?
C11 H11A 0.9300 ?
C12 C13 1.385(19) ?
C12 H12A 0.9300 ?
C13 H13A 0.9300 ?
C14 C15 1.436(18) ?
C14 H14A 0.9700 ?
C14 H14B 0.9700 ?
C15 C16 1.325(16) ?
C15 C20 1.339(17) ?
C16 C17 1.349(19) ?
C16 H16A 0.9300 ?
C17 C18 1.43(2) ?
C17 H17A 0.9300 ?
C18 C19 1.42(2) ?
C19 C20 1.325(18) ?
C19 H19A 0.9300 ?
C20 H20A 0.9300 ?
